data_4313578
loop_
_publ_author_name
Yi
'Li-Min Zheng'
'Wei Xu'
'Shouhua Feng'

_publ_section_title
;
 Novel Layered Ruthenium Diphosphonate Containing a Mixed Valent
 Diruthenium Paddlewheel Core
;
_journal_name_full 'Inorganic Chemistry'
_journal_page_first 2827
_journal_page_last 2829
_journal_paper_doi 10.1021/ic034069u
_journal_volume 42
_journal_year 2003
_chemical_formula_sum 'C4 H24 N3 O16 P4 Ru2'
_chemical_formula_weight 696.28
_chemical_name_systematic
; 
 ? 
;
_space_group_IT_number 14
_symmetry_cell_setting monoclinic
_symmetry_space_group_name_Hall '-P 2ybc'
_symmetry_space_group_name_H-M 'P 1 21/c 1'
_atom_sites_solution_hydrogens geom
_atom_sites_solution_primary direct
_atom_sites_solution_secondary difmap
_audit_creation_method SHELXL-97
_cell_angle_alpha 90.00
_cell_angle_beta 95.364(4)
_cell_angle_gamma 90.00
_cell_formula_units_Z 2
_cell_length_a 10.0371(19)
_cell_length_b 8.7358(16)
_cell_length_c 10.6706(19)
_cell_measurement_reflns_used 716
_cell_measurement_temperature 293(2)
_cell_measurement_theta_max 24.87
_cell_measurement_theta_min 3.019
_cell_volume 931.5(3)
_computing_cell_refinement 'Bruker SAINT software (Bruker, 1999)'
_computing_data_collection 'Siemens SMART software (Siemens, 1996)'
_computing_data_reduction 'Bruker SAINT software (Bruker, 1999)'
_computing_structure_refinement 'SHELXL-97 (Sheldrick, 1997)'
_computing_structure_solution 'SHELXS-97 (Sheldrick, 1997)'
_diffrn_ambient_temperature 293(2)
_diffrn_detector_area_resol_mean 4k
_diffrn_measured_fraction_theta_full 0.963
_diffrn_measured_fraction_theta_max 0.963
_diffrn_measurement_device_type 'bruke smart apex ccd'
_diffrn_measurement_method ccd
_diffrn_radiation_monochromator graphite
_diffrn_radiation_source 'fine-focus sealed tube'
_diffrn_radiation_type MoK\a
_diffrn_radiation_wavelength 0.71073
_diffrn_reflns_av_R_equivalents 0.0649
_diffrn_reflns_av_sigmaI/netI 0.1127
_diffrn_reflns_limit_h_max 13
_diffrn_reflns_limit_h_min -13
_diffrn_reflns_limit_k_max 11
_diffrn_reflns_limit_k_min 0
_diffrn_reflns_limit_l_max 14
_diffrn_reflns_limit_l_min 0
_diffrn_reflns_number 5716
_diffrn_reflns_theta_full 28.12
_diffrn_reflns_theta_max 28.12
_diffrn_reflns_theta_min 2.04
_diffrn_standards_decay_% 0.0
_exptl_absorpt_coefficient_mu 2.053
_exptl_absorpt_correction_T_max 0.88014
_exptl_absorpt_correction_T_min 0.79582
_exptl_absorpt_correction_type empirical
_exptl_crystal_colour brown-red
_exptl_crystal_density_diffrn 2.482
_exptl_crystal_density_method 'not measured'
_exptl_crystal_description plate
_exptl_crystal_F_000 690
_exptl_crystal_size_max 0.2
_exptl_crystal_size_mid 0.2
_exptl_crystal_size_min 0.05
_refine_diff_density_max 0.856
_refine_diff_density_min -0.868
_refine_diff_density_rms 0.173
_refine_ls_extinction_method none
_refine_ls_goodness_of_fit_ref 0.916
_refine_ls_hydrogen_treatment mixed
_refine_ls_matrix_type full
_refine_ls_number_parameters 142
_refine_ls_number_reflns 2195
_refine_ls_number_restraints 0
_refine_ls_restrained_S_all 0.916
_refine_ls_R_factor_all 0.0802
_refine_ls_R_factor_gt 0.0467
_refine_ls_shift/su_max 0.003
_refine_ls_shift/su_mean 0.000
_refine_ls_structure_factor_coef Fsqd
_refine_ls_weighting_details 'calc w=1/[\s^2^(Fo^2^)+(0.0116P)^2^+0.0000P] where P=(Fo^2^+2Fc^2^)/3'
_refine_ls_weighting_scheme calc
_refine_ls_wR_factor_gt 0.0710
_refine_ls_wR_factor_ref 0.0772
_reflns_number_gt 1548
_reflns_number_total 2340
_reflns_threshold_expression >2sigma(I)
_cod_data_source_file ic034069usi20030122_074347.cif
_cod_data_source_block (NH4)3Ru2(hedp)2.2H2O
_cod_depositor_comments
;
The following automatic conversions were performed:

'_symmetry_cell_setting' value 'Monoclinic' changed to 'monoclinic'
according to the built-in table from CIF Core dictionary named
'cif_core.dic' version 2.4.1 from 2010-06-29.

Automatic conversion script
Id: cif_fix_values 1646 2011-03-28 12:23:43Z adriana 
;
_cod_database_code 4313578

loop_
_symmetry_equiv_pos_as_xyz
'x, y, z'
'-x, y+1/2, -z+1/2'
'-x, -y, -z'
'x, -y-1/2, z-1/2'

loop_
_atom_site_label
_atom_site_type_symbol
_atom_site_fract_x
_atom_site_fract_y
_atom_site_fract_z
_atom_site_U_iso_or_equiv
_atom_site_adp_type
_atom_site_occupancy
_atom_site_symmetry_multiplicity
_atom_site_calc_flag
_atom_site_refinement_flags
_atom_site_disorder_assembly
_atom_site_disorder_group
Ru1 Ru 0.94819(5) 0.41128(5) 0.56227(5) 0.01003(13) Uani 1 1 d . . .
P1 P 0.87270(17) 0.37015(17) 0.28461(15) 0.0120(4) Uani 1 1 d . . .
P2 P 0.75292(17) 0.62978(17) 0.42793(15) 0.0126(4) Uani 1 1 d . . .
O1 O 0.8854(4) 0.2797(4) 0.4104(4) 0.0131(10) Uani 1 1 d . . .
O2 O 0.9968(4) 0.4712(4) 0.2765(4) 0.0130(10) Uani 1 1 d . . .
O3 O 0.8420(4) 0.2680(4) 0.1727(4) 0.0156(10) Uani 1 1 d . . .
O4 O 0.7713(4) 0.5269(4) 0.5463(4) 0.0122(9) Uani 1 1 d . . .
O5 O 0.8844(4) 0.7185(4) 0.4142(4) 0.0139(10) Uani 1 1 d . . .
O6 O 0.6367(4) 0.7350(4) 0.4240(4) 0.0162(10) Uani 1 1 d . . .
O7 O 0.6115(5) 0.4130(5) 0.2997(4) 0.0267(12) Uani 1 1 d . . .
H7 H 0.626(7) 0.365(7) 0.378(6) 0.037 Uiso 1 1 d . . .
C1 C 0.7320(6) 0.5011(6) 0.2927(5) 0.0106(13) Uani 1 1 d . . .
C2 C 0.7115(6) 0.5961(7) 0.1741(5) 0.0207(15) Uani 1 1 d . . .
H2F H 0.6370 0.6640 0.1797 0.031 Uiso 1 1 calc R . .
H2G H 0.6936 0.5298 0.1028 0.031 Uiso 1 1 calc R . .
H2H H 0.7907 0.6549 0.1646 0.031 Uiso 1 1 calc R . .
N1 N 0.6504(6) 0.4966(6) 0.7840(5) 0.0347(17) Uani 1 1 d G . .
H1A H 0.7106 0.4952 0.7303 0.042 Uiso 1 1 d G . .
H1B H 0.6607 0.5825 0.8255 0.042 Uiso 1 1 d G . .
H1C H 0.6648 0.4206 0.8355 0.042 Uiso 1 1 d G . .
H1D H 0.5707 0.4914 0.7471 0.042 Uiso 1 1 d G . .
N2 N 1.0000 0.0000 0.5000 0.0202(19) Uani 1 2 d S . .
O1W O 0.6038(4) 0.2182(5) 0.4905(4) 0.0259(12) Uani 1 1 d G . .
H1WA H 0.5174 0.2446 0.5205 0.036 Uiso 1 1 d G . .
H1WB H 0.6773 0.2307 0.5433 0.036 Uiso 1 1 d G . .

loop_
_atom_site_aniso_label
_atom_site_aniso_U_11
_atom_site_aniso_U_22
_atom_site_aniso_U_33
_atom_site_aniso_U_23
_atom_site_aniso_U_13
_atom_site_aniso_U_12
Ru1 0.0124(3) 0.0095(2) 0.0082(2) -0.0001(2) 0.00121(19) -0.0004(2)
P1 0.0143(9) 0.0119(9) 0.0100(9) -0.0014(6) 0.0014(7) 0.0012(7)
P2 0.0148(9) 0.0135(9) 0.0093(9) -0.0013(7) -0.0002(7) 0.0031(7)
O1 0.019(3) 0.011(2) 0.009(2) -0.0016(17) -0.0015(19) -0.0029(18)
O2 0.016(2) 0.012(2) 0.011(2) -0.0053(17) 0.0026(19) -0.0019(18)
O3 0.020(3) 0.014(2) 0.013(2) -0.0054(18) -0.0011(19) 0.0034(19)
O4 0.011(2) 0.016(2) 0.010(2) 0.0005(18) 0.0022(18) 0.0008(18)
O5 0.012(2) 0.015(2) 0.015(2) 0.0008(18) 0.0022(19) 0.0038(18)
O6 0.017(3) 0.016(2) 0.016(3) 0.0022(18) 0.004(2) 0.0060(19)
O7 0.023(3) 0.033(3) 0.024(3) 0.000(2) 0.002(2) 0.000(2)
C1 0.011(3) 0.011(3) 0.010(3) 0.002(2) -0.002(3) -0.001(3)
C2 0.026(4) 0.022(4) 0.013(3) -0.002(3) -0.006(3) 0.006(3)
N1 0.048(5) 0.024(3) 0.034(4) -0.004(3) 0.014(3) 0.000(3)
N2 0.026(5) 0.012(4) 0.024(5) 0.002(3) 0.006(4) -0.004(3)
O1W 0.014(3) 0.034(3) 0.031(3) -0.003(2) 0.008(2) -0.003(2)

loop_
_atom_type_symbol
_atom_type_description
_atom_type_scat_dispersion_real
_atom_type_scat_dispersion_imag
_atom_type_scat_source
C C 0.0033 0.0016 'International Tables Vol C Tables 4.2.6.8 and 6.1.1.4'
H H 0.0000 0.0000 'International Tables Vol C Tables 4.2.6.8 and 6.1.1.4'
N N 0.0061 0.0033 'International Tables Vol C Tables 4.2.6.8 and 6.1.1.4'
O O 0.0106 0.0060 'International Tables Vol C Tables 4.2.6.8 and 6.1.1.4'
P P 0.1023 0.0942 'International Tables Vol C Tables 4.2.6.8 and 6.1.1.4'
Ru Ru -1.2594 0.8363 'International Tables Vol C Tables 4.2.6.8 and 6.1.1.4'

loop_
_geom_angle_atom_site_label_1
_geom_angle_atom_site_label_2
_geom_angle_atom_site_label_3
_geom_angle
_geom_angle_site_symmetry_1
_geom_angle_site_symmetry_3
_geom_angle_publ_flag
O5 Ru1 O2 91.21(16) 3_766 3_766 ?
O5 Ru1 O4 174.95(15) 3_766 . ?
O2 Ru1 O4 89.22(15) 3_766 . ?
O5 Ru1 O1 88.50(16) 3_766 . ?
O2 Ru1 O1 174.91(15) 3_766 . ?
O4 Ru1 O1 90.63(16) . . ?
O5 Ru1 O3 88.51(15) 3_766 4_566 ?
O2 Ru1 O3 90.72(15) 3_766 4_566 ?
O4 Ru1 O3 86.45(14) . 4_566 ?
O1 Ru1 O3 84.19(14) . 4_566 ?
O5 Ru1 Ru1 91.91(11) 3_766 3_766 ?
O2 Ru1 Ru1 92.64(11) 3_766 3_766 ?
O4 Ru1 Ru1 93.09(10) . 3_766 ?
O1 Ru1 Ru1 92.45(11) . 3_766 ?
O3 Ru1 Ru1 176.61(11) 4_566 3_766 ?
O3 P1 O2 113.9(2) . . ?
O3 P1 O1 112.3(2) . . ?
O2 P1 O1 109.9(2) . . ?
O3 P1 C1 108.0(3) . . ?
O2 P1 C1 106.1(2) . . ?
O1 P1 C1 106.2(2) . . ?
O6 P2 O4 114.6(2) . . ?
O6 P2 O5 111.2(2) . . ?
O4 P2 O5 109.3(2) . . ?
O6 P2 C1 109.1(3) . . ?
O4 P2 C1 106.5(2) . . ?
O5 P2 C1 105.6(2) . . ?
P1 O1 Ru1 113.2(2) . . ?
P1 O2 Ru1 113.6(2) . 3_766 ?
P1 O3 Ru1 138.4(3) . 4_565 ?
P2 O4 Ru1 113.2(2) . . ?
P2 O5 Ru1 114.4(2) . 3_766 ?
O7 C1 C2 106.7(5) . . ?
O7 C1 P2 108.9(4) . . ?
C2 C1 P2 108.7(4) . . ?
O7 C1 P1 108.9(4) . . ?
C2 C1 P1 110.5(4) . . ?
P2 C1 P1 113.0(3) . . ?

loop_
_geom_bond_atom_site_label_1
_geom_bond_atom_site_label_2
_geom_bond_distance
_geom_bond_site_symmetry_2
_geom_bond_publ_flag
Ru1 O5 2.023(4) 3_766 ?
Ru1 O2 2.035(4) 3_766 ?
Ru1 O4 2.036(4) . ?
Ru1 O1 2.038(4) . ?
Ru1 O3 2.283(4) 4_566 ?
Ru1 Ru1 2.3471(10) 3_766 ?
P1 O3 1.499(4) . ?
P1 O2 1.536(4) . ?
P1 O1 1.553(4) . ?
P1 C1 1.826(6) . ?
P2 O6 1.483(4) . ?
P2 O4 1.547(4) . ?
P2 O5 1.549(4) . ?
P2 C1 1.825(6) . ?
O2 Ru1 2.035(4) 3_766 ?
O3 Ru1 2.283(4) 4_565 ?
O5 Ru1 2.023(4) 3_766 ?
O7 C1 1.441(7) . ?
C1 C2 1.511(7) . ?

loop_
_geom_hbond_atom_site_label_D
_geom_hbond_atom_site_label_H
_geom_hbond_atom_site_label_A
_geom_hbond_distance_DH
_geom_hbond_distance_HA
_geom_hbond_distance_DA
_geom_hbond_angle_DHA
_geom_hbond_site_symmetry_A
O7 H7 O1W 0.93(6) 1.78(6) 2.660(6) 155(6) .
N1 H1A O4 0.87 2.13 2.924(6) 151.8 .
N1 H1B O6 0.87 1.94 2.790(6) 165.6 4_576
N1 H1C O1W 0.87 2.18 2.965(7) 149.8 4_566
N1 H1D O7 0.86 2.03 2.809(8) 150.5 3_666
O1W H1WA O6 0.98 1.72 2.690(6) 172.3 3_666
O1W H1WB O3 0.89 2.05 2.940(6) 172.8 4_566

loop_
_geom_torsion_atom_site_label_1
_geom_torsion_atom_site_label_2
_geom_torsion_atom_site_label_3
_geom_torsion_atom_site_label_4
_geom_torsion
_geom_torsion_site_symmetry_1
_geom_torsion_site_symmetry_2
_geom_torsion_site_symmetry_3
_geom_torsion_site_symmetry_4
_geom_torsion_publ_flag
O3 P1 O1 Ru1 173.3(2) . . . . ?
O2 P1 O1 Ru1 45.5(3) . . . . ?
C1 P1 O1 Ru1 -68.8(3) . . . . ?
O5 Ru1 O1 P1 -116.0(2) 3_766 . . . ?
O2 Ru1 O1 P1 157.2(17) 3_766 . . . ?
O4 Ru1 O1 P1 69.0(2) . . . . ?
O3 Ru1 O1 P1 155.3(2) 4_566 . . . ?
Ru1 Ru1 O1 P1 -24.2(2) 3_766 . . . ?
O3 P1 O2 Ru1 -172.5(2) . . . 3_766 ?
O1 P1 O2 Ru1 -45.5(3) . . . 3_766 ?
C1 P1 O2 Ru1 68.9(3) . . . 3_766 ?
O2 P1 O3 Ru1 53.9(4) . . . 4_565 ?
O1 P1 O3 Ru1 -71.8(4) . . . 4_565 ?
C1 P1 O3 Ru1 171.4(3) . . . 4_565 ?
O6 P2 O4 Ru1 -170.2(2) . . . . ?
O5 P2 O4 Ru1 -44.6(3) . . . . ?
C1 P2 O4 Ru1 69.0(3) . . . . ?
O5 Ru1 O4 P2 -149.0(17) 3_766 . . . ?
O2 Ru1 O4 P2 116.1(2) 3_766 . . . ?
O1 Ru1 O4 P2 -69.0(2) . . . . ?
O3 Ru1 O4 P2 -153.1(2) 4_566 . . . ?
Ru1 Ru1 O4 P2 23.5(2) 3_766 . . . ?
O6 P2 O5 Ru1 173.5(2) . . . 3_766 ?
O4 P2 O5 Ru1 46.0(3) . . . 3_766 ?
C1 P2 O5 Ru1 -68.2(3) . . . 3_766 ?
O6 P2 C1 O7 -60.9(4) . . . . ?
O4 P2 C1 O7 63.3(4) . . . . ?
O5 P2 C1 O7 179.4(4) . . . . ?
O6 P2 C1 C2 54.9(5) . . . . ?
O4 P2 C1 C2 179.2(4) . . . . ?
O5 P2 C1 C2 -64.7(4) . . . . ?
O6 P2 C1 P1 177.9(3) . . . . ?
O4 P2 C1 P1 -57.8(3) . . . . ?
O5 P2 C1 P1 58.3(3) . . . . ?
O3 P1 C1 O7 57.2(4) . . . . ?
O2 P1 C1 O7 179.6(4) . . . . ?
O1 P1 C1 O7 -63.5(4) . . . . ?
O3 P1 C1 C2 -59.7(5) . . . . ?
O2 P1 C1 C2 62.7(5) . . . . ?
O1 P1 C1 C2 179.6(4) . . . . ?
O3 P1 C1 P2 178.3(3) . . . . ?
O2 P1 C1 P2 -59.3(3) . . . . ?
O1 P1 C1 P2 57.6(3) . . . . ?
